data_2218586
loop_
_publ_author_name
'Feng, Sun'

_publ_section_title
;
 4'-Hydroxybiphenyl-4-carboxylic acid
;
_journal_coeditor_code ZL2111
_journal_issue 6
_journal_name_full 'Acta Crystallographica Section E'
_journal_page_first o1087
_journal_paper_doi 10.1107/S1600536808014220
_journal_volume 64
_journal_year 2008
_chemical_formula_iupac 'C13 H10 O3'
_chemical_formula_moiety 'C13 H10 O3'
_chemical_formula_sum 'C13 H10 O3'
_chemical_formula_weight 214.21
_chemical_name_systematic
;
4'-Hydroxybiphenyl-4-carboxylic acid
;
_space_group_IT_number 14
_symmetry_cell_setting monoclinic
_symmetry_space_group_name_Hall '-P 2yn'
_symmetry_space_group_name_H-M 'P 1 21/n 1'
_atom_sites_solution_hydrogens geom
_atom_sites_solution_primary direct
_atom_sites_solution_secondary difmap
_audit_creation_method SHELXL-97
_cell_angle_alpha 90.00
_cell_angle_beta 94.145(3)
_cell_angle_gamma 90.00
_cell_formula_units_Z 4
_cell_length_a 8.6500(7)
_cell_length_b 5.5077(5)
_cell_length_c 20.9655(18)
_cell_measurement_reflns_used 1560
_cell_measurement_temperature 293(2)
_cell_measurement_theta_max 28.00
_cell_measurement_theta_min 1.38
_cell_volume 996.22(15)
_computing_cell_refinement 'APEX2 (Bruker, 2004)'
_computing_data_collection 'APEX2 (Bruker, 2004)'
_computing_data_reduction 'APEX2 (Bruker, 2004)'
_computing_molecular_graphics 'XP in SHELXTL (Sheldrick, 2008)'
_computing_publication_material 'SHELXTL (Sheldrick, 2008)'
_computing_structure_refinement 'SHELXL97 (Sheldrick, 2008)'
_computing_structure_solution 'SHELXS97 (Sheldrick, 2008)'
_diffrn_ambient_temperature 293(2)
_diffrn_measured_fraction_theta_full 0.998
_diffrn_measured_fraction_theta_max 0.998
_diffrn_measurement_device_type 'Bruker APEXII area-detector'
_diffrn_measurement_method '\f and \w'
_diffrn_radiation_monochromator graphite
_diffrn_radiation_source 'fine-focus sealed tube'
_diffrn_radiation_type MoK\a
_diffrn_radiation_wavelength 0.71073
_diffrn_reflns_av_R_equivalents 0.0626
_diffrn_reflns_av_sigmaI/netI 0.0865
_diffrn_reflns_limit_h_max 10
_diffrn_reflns_limit_h_min -10
_diffrn_reflns_limit_k_max 6
_diffrn_reflns_limit_k_min -5
_diffrn_reflns_limit_l_max 25
_diffrn_reflns_limit_l_min -24
_diffrn_reflns_number 6310
_diffrn_reflns_theta_full 25.19
_diffrn_reflns_theta_max 25.19
_diffrn_reflns_theta_min 1.95
_diffrn_standards_number 0
_exptl_absorpt_coefficient_mu 0.102
_exptl_absorpt_correction_type none
_exptl_crystal_colour colorless
_exptl_crystal_density_diffrn 1.428
_exptl_crystal_density_method 'not measured'
_exptl_crystal_description plate
_exptl_crystal_F_000 448
_exptl_crystal_size_max 0.21
_exptl_crystal_size_mid 0.20
_exptl_crystal_size_min 0.16
_refine_diff_density_max 0.178
_refine_diff_density_min -0.186
_refine_ls_extinction_method none
_refine_ls_goodness_of_fit_ref 1.014
_refine_ls_hydrogen_treatment constr
_refine_ls_matrix_type full
_refine_ls_number_parameters 160
_refine_ls_number_reflns 1800
_refine_ls_number_restraints 24
_refine_ls_restrained_S_all 1.006
_refine_ls_R_factor_all 0.1371
_refine_ls_R_factor_gt 0.0584
_refine_ls_shift/su_max 0.000
_refine_ls_shift/su_mean 0.000
_refine_ls_structure_factor_coef Fsqd
_refine_ls_weighting_details 'calc w=1/[\s^2^(Fo^2^)+(0.0772P)^2^] where P=(Fo^2^+2Fc^2^)/3'
_refine_ls_weighting_scheme calc
_refine_ls_wR_factor_gt 0.1392
_refine_ls_wR_factor_ref 0.1834
_reflns_number_gt 854
_reflns_number_total 1800
_reflns_threshold_expression I>2\s(I)
_cod_data_source_file zl2111.cif
_cod_data_source_block I
_cod_original_sg_symbol_H-M 'P 21/n'
_cod_database_code 2218586
_cod_database_fobs_code 2218586

loop_
_symmetry_equiv_pos_as_xyz
'x, y, z'
'-x+1/2, y+1/2, -z+1/2'
'-x, -y, -z'
'x-1/2, -y-1/2, z-1/2'

loop_
_atom_site_type_symbol
_atom_site_label
_atom_site_fract_x
_atom_site_fract_y
_atom_site_fract_z
_atom_site_U_iso_or_equiv
_atom_site_adp_type
_atom_site_calc_flag
_atom_site_refinement_flags
_atom_site_occupancy
_atom_site_disorder_assembly
_atom_site_disorder_group
C C1 1.3074(3) 0.0387(7) 0.03781(15) 0.0499(9) Uani d . 1 A 1
C C8 0.7212(3) 0.1508(6) 0.15024(14) 0.0448(8) Uani d . 1 A 1
C C9 0.6208(3) 0.3440(6) 0.13452(16) 0.0578(10) Uani d . 1 A 1
H H9 0.6499 0.4597 0.1054 0.069 Uiso calc R 1 A 1
C C10 0.4806(3) 0.3688(7) 0.16071(17) 0.0593(10) Uani d . 1 A 1
H H10 0.4167 0.4999 0.1493 0.071 Uiso calc R 1 A 1
C C11 0.4352(3) 0.2019(7) 0.20337(15) 0.0525(9) Uani d . 1 A 1
C C12 0.5302(4) 0.0092(7) 0.22074(16) 0.0596(10) Uani d . 1 A 1
H H12 0.5001 -0.1052 0.2500 0.072 Uiso calc R 1 A 1
C C13 0.6703(4) -0.0119(6) 0.19414(15) 0.0545(9) Uani d . 1 A 1
H H13 0.7339 -0.1424 0.2064 0.065 Uiso calc R 1 A 1
O O1 1.3852(2) -0.1522(5) 0.05016(11) 0.0704(8) Uani d . 1 A 1
O O2 1.3483(2) 0.2037(5) 0.00069(12) 0.0696(8) Uani d . 1 A 1
H H2 1.4342 0.1717 -0.0112 0.104 Uiso calc R 1 A 1
O O3 0.2936(3) 0.2362(5) 0.22900(12) 0.0720(8) Uani d . 1 A 1
H H3A 0.2672 0.1099 0.2458 0.108 Uiso calc R 1 A 1
C C2 1.15866(19) 0.0702(5) 0.06838(10) 0.0480(8) Uani d PG 0.43(2) A 1
C C3 1.0867(8) 0.2959(6) 0.0682(6) 0.052(3) Uani d PGU 0.43(2) A 1
H H3 1.1327 0.4288 0.0498 0.063 Uiso calc PR 0.43(2) A 1
C C4 0.9458(8) 0.3228(6) 0.0954(6) 0.045(2) Uani d PGU 0.43(2) A 1
H H4 0.8976 0.4738 0.0952 0.054 Uiso calc PR 0.43(2) A 1
C C5 0.8770(2) 0.1241(4) 0.12279(11) 0.0441(8) Uani d PG 0.43(2) A 1
C C6 0.9490(7) -0.1015(7) 0.1230(5) 0.045(3) Uani d PGU 0.43(2) A 1
H H6 0.9029 -0.2345 0.1413 0.054 Uiso calc PR 0.43(2) A 1
C C7 1.0898(8) -0.1285(7) 0.0958(6) 0.052(3) Uani d PGU 0.43(2) A 1
H H7 1.1380 -0.2795 0.0959 0.062 Uiso calc PR 0.43(2) A 1
C C2' 1.15879(19) 0.0709(5) 0.06822(10) 0.0480(8) Uani d PG 0.57(2) A 2
C C3' 1.0571(7) 0.2579(15) 0.0469(5) 0.052(2) Uani d PG 0.57(2) A 2
H H3' 1.0845 0.3647 0.0153 0.063 Uiso calc PR 0.57(2) A 2
C C4' 0.9160(7) 0.2818(15) 0.0734(5) 0.049(2) Uani d PG 0.57(2) A 2
H H4' 0.8485 0.4045 0.0588 0.059 Uiso calc PR 0.57(2) A 2
C C5' 0.8725(2) 0.1234(5) 0.12205(11) 0.0441(8) Uani d PG 0.57(2) A 2
C C6' 0.9755(6) -0.0581(16) 0.1431(4) 0.048(2) Uani d PG 0.57(2) A 2
H H6' 0.9505 -0.1621 0.1758 0.057 Uiso calc PR 0.57(2) A 2
C C7' 1.1161(6) -0.0845(15) 0.1155(4) 0.047(2) Uani d PG 0.57(2) A 2
H H7' 1.1827 -0.2097 0.1291 0.056 Uiso calc PR 0.57(2) A 2

loop_
_atom_site_aniso_label
_atom_site_aniso_U_11
_atom_site_aniso_U_22
_atom_site_aniso_U_33
_atom_site_aniso_U_12
_atom_site_aniso_U_13
_atom_site_aniso_U_23
C1 0.0396(18) 0.061(2) 0.051(2) 0.0010(18) 0.0134(16) 0.0005(19)
C8 0.0388(17) 0.044(2) 0.0527(18) -0.0001(16) 0.0113(15) -0.0022(17)
C9 0.0445(19) 0.058(2) 0.073(2) 0.0005(18) 0.0159(17) 0.011(2)
C10 0.0418(19) 0.057(2) 0.081(2) 0.0079(18) 0.0170(18) 0.008(2)
C11 0.0338(17) 0.062(3) 0.064(2) -0.0032(17) 0.0160(15) -0.0135(19)
C12 0.049(2) 0.061(3) 0.071(2) 0.0015(18) 0.0214(18) 0.0075(19)
C13 0.0448(19) 0.051(2) 0.069(2) 0.0088(17) 0.0183(17) 0.0053(18)
O1 0.0529(15) 0.0705(18) 0.0910(18) 0.0171(13) 0.0281(13) 0.0188(15)
O2 0.0460(14) 0.083(2) 0.0837(18) 0.0127(13) 0.0307(13) 0.0194(15)
O3 0.0418(13) 0.090(2) 0.0882(18) 0.0033(13) 0.0308(12) -0.0057(16)
C2 0.0334(17) 0.062(2) 0.050(2) -0.0008(17) 0.0144(15) 0.0031(18)
C3 0.040(5) 0.065(7) 0.054(5) 0.002(5) 0.015(4) 0.006(5)
C4 0.046(5) 0.047(6) 0.043(5) 0.005(4) 0.012(4) 0.000(4)
C5 0.0367(17) 0.049(2) 0.0476(19) -0.0041(16) 0.0129(14) 0.0004(17)
C6 0.045(5) 0.052(5) 0.039(5) -0.002(4) 0.002(4) -0.008(4)
C7 0.041(5) 0.061(7) 0.052(5) 0.003(4) 0.001(4) -0.001(5)
C2' 0.0334(17) 0.062(2) 0.050(2) -0.0008(17) 0.0144(15) 0.0031(18)
C3' 0.044(4) 0.057(5) 0.058(4) 0.004(3) 0.014(4) 0.008(4)
C4' 0.042(4) 0.049(4) 0.057(4) 0.012(3) 0.014(3) 0.000(4)
C5' 0.0367(17) 0.049(2) 0.0476(19) -0.0041(16) 0.0129(14) 0.0004(17)
C6' 0.036(4) 0.068(5) 0.039(4) 0.007(3) 0.010(3) 0.009(4)
C7' 0.029(3) 0.063(5) 0.049(4) 0.011(3) 0.005(3) 0.007(4)

loop_
_atom_type_symbol
_atom_type_description
_atom_type_scat_dispersion_real
_atom_type_scat_dispersion_imag
_atom_type_scat_source
C C 0.0033 0.0016 'International Tables Vol C Tables 4.2.6.8 and 6.1.1.4'
H H 0.0000 0.0000 'International Tables Vol C Tables 4.2.6.8 and 6.1.1.4'
O O 0.0106 0.0060 'International Tables Vol C Tables 4.2.6.8 and 6.1.1.4'

loop_
_geom_angle_atom_site_label_1
_geom_angle_atom_site_label_2
_geom_angle_atom_site_label_3
_geom_angle
O2 C1 O1 123.7(3)
O2 C1 C2 118.1(3)
O1 C1 C2 118.2(3)
C13 C8 C9 115.4(3)
C13 C8 C5 121.9(3)
C9 C8 C5 122.7(3)
C10 C9 C8 122.2(3)
C10 C9 H9 118.9
C8 C9 H9 118.9
C11 C10 C9 120.1(3)
C11 C10 H10 120.0
C9 C10 H10 120.0
C10 C11 C12 120.1(3)
C10 C11 O3 117.9(3)
C12 C11 O3 122.0(3)
C11 C12 C13 119.0(3)
C11 C12 H12 120.5
C13 C12 H12 120.5
C12 C13 C8 123.3(3)
C12 C13 H13 118.4
C8 C13 H13 118.4
C3 C2 C7 120.0
C3 C2 C1 120.3(2)
C7 C2 C1 119.7(2)
C4 C3 C2 120.0
C4 C3 H3 120.0
C2 C3 H3 120.0
C3 C4 C5 120.0
C3 C4 H4 120.0
C5 C4 H4 120.0
C6 C5 C4 120.0
C6 C5 C8 119.8(2)
C4 C5 C8 120.1(2)
C5 C6 C7 120.0
C5 C6 H6 120.0
C7 C6 H6 120.0
C6 C7 C2 120.0
C6 C7 H7 120.0
C2 C7 H7 120.0
C7' C2' C3' 119.2
C4' C3' C2' 119.5
C4' C3' H3' 120.2
C2' C3' H3' 120.2
C3' C4' C5' 121.3
C3' C4' H4' 119.4
C5' C4' H4' 119.4
C6' C5' C4' 118.4
C5' C6' C7' 120.1
C5' C6' H6' 120.0
C7' C6' H6' 120.0
C2' C7' C6' 121.5
C2' C7' H7' 119.3
C6' C7' H7' 119.3

loop_
_geom_bond_atom_site_label_1
_geom_bond_atom_site_label_2
_geom_bond_distance
C1 O2 1.264(4)
C1 O1 1.265(4)
C1 C2 1.488(4)
C8 C13 1.379(4)
C8 C9 1.398(4)
C8 C5 1.510(3)
C9 C10 1.374(4)
C9 H9 0.9300
C10 C11 1.360(5)
C10 H10 0.9300
C11 C12 1.375(4)
C11 O3 1.386(4)
C12 C13 1.375(4)
C12 H12 0.9300
C13 H13 0.9300
O2 H2 0.8200
O3 H3A 0.8200
C2 C3 1.3900
C2 C7 1.3900
C3 C4 1.3900
C3 H3 0.9300
C4 C5 1.3900
C4 H4 0.9300
C5 C6 1.3900
C6 C7 1.3900
C6 H6 0.9300
C7 H7 0.9300
C2' C7' 1.3793
C2' C3' 1.4061
C3' C4' 1.3820
C3' H3' 0.9300
C4' C5' 1.4147
C4' H4' 0.9300
C5' C6' 1.3903
C6' C7' 1.3923
C6' H6' 0.9300
C7' H7' 0.9300

loop_
_geom_hbond_atom_site_label_D
_geom_hbond_atom_site_label_H
_geom_hbond_atom_site_label_A
_geom_hbond_site_symmetry_A
_geom_hbond_distance_DH
_geom_hbond_distance_HA
_geom_hbond_distance_DA
_geom_hbond_angle_DHA
O2 H2 O1 3_855 0.82 1.82 2.624(3) 167.6
O3 H3A O3 2_545 0.82 2.20 3.0041(18) 167.6
